data_4501303
loop_
_publ_author_name
'Lama, Prem'
'Bharadwaj, Parimal K.'

_publ_section_title
;
 Three New Isostructural Coordination Polymers with Cd(II) Clusters as the
 SBU: Synthesis, Structural Characterization, and Luminescence Properties
;
_journal_issue 12
_journal_name_full 'Crystal Growth &amp; Design'
_journal_page_first 5434
_journal_paper_doi 10.1021/cg201028e
_journal_volume 11
_journal_year 2011
_chemical_absolute_configuration unk
_chemical_formula_moiety 'C13 H13.67 Cd1.33 I0.67 N5 O2.67'
_chemical_formula_sum 'C13 H13.67 Cd1.33 I0.67 N5 O2.67'
_chemical_formula_weight 517.09
_chemical_name_systematic
;
 ?
;
_space_group_IT_number 213
_symmetry_cell_setting cubic
_symmetry_space_group_name_Hall 'P 4bd 2ab 3'
_symmetry_space_group_name_H-M 'P 41 3 2'
_atom_sites_solution_hydrogens geom
_atom_sites_solution_primary direct
_atom_sites_solution_secondary difmap
_audit_creation_method SHELXL-97
_cell_angle_alpha 90.000
_cell_angle_beta 90.000
_cell_angle_gamma 90.000
_cell_formula_units_Z 12
_cell_length_a 16.614(5)
_cell_length_b 16.614(5)
_cell_length_c 16.614(5)
_cell_measurement_reflns_used 999
_cell_measurement_temperature 298(2)
_cell_measurement_theta_max 25.5
_cell_measurement_theta_min 3.00
_cell_volume 4586(2)
_computing_cell_refinement 'SAINT 6.45 ( Bruker, 2003)'
_computing_data_collection 'SMART 5.628 (Bruker, 2003)'
_computing_data_reduction 'SAINT 6.45 ( Bruker, 2003)'
_computing_molecular_graphics 'DIAMOND 2.1e'
_computing_structure_refinement 'SHELXL-97 (Sheldrick, 1997)'
_computing_structure_solution SIR-97
_diffrn_ambient_temperature 298(2)
_diffrn_measured_fraction_theta_full 0.912
_diffrn_measured_fraction_theta_max 0.912
_diffrn_measurement_device_type 'BRUKER SMART APEX'
_diffrn_measurement_method /w-scans
_diffrn_radiation_monochromator graphite
_diffrn_radiation_source 'fine-focus sealed tube'
_diffrn_radiation_type MoK\a
_diffrn_radiation_wavelength 0.71073
_diffrn_reflns_av_R_equivalents 0.1741
_diffrn_reflns_av_sigmaI/netI 0.0725
_diffrn_reflns_limit_h_max 19
_diffrn_reflns_limit_h_min -19
_diffrn_reflns_limit_k_max 19
_diffrn_reflns_limit_k_min -17
_diffrn_reflns_limit_l_max 19
_diffrn_reflns_limit_l_min -11
_diffrn_reflns_number 20782
_diffrn_reflns_theta_full 25.50
_diffrn_reflns_theta_max 25.50
_diffrn_reflns_theta_min 3.00
_exptl_absorpt_coefficient_mu 3.245
_exptl_absorpt_correction_T_max 0.6593
_exptl_absorpt_correction_T_min 0.5630
_exptl_absorpt_correction_type empirical
_exptl_absorpt_process_details SADABS
_exptl_crystal_colour brown
_exptl_crystal_density_diffrn 2.247
_exptl_crystal_density_method 'not measured'
_exptl_crystal_description 'truncated octahedron'
_exptl_crystal_F_000 2968
_exptl_crystal_size_max 0.20
_exptl_crystal_size_mid 0.16
_exptl_crystal_size_min 0.14
_refine_diff_density_max 1.221
_refine_diff_density_min -0.878
_refine_diff_density_rms 0.171
_refine_ls_abs_structure_details 'Flack H D (1983), Acta Cryst. A39, 876-881'
_refine_ls_abs_structure_Flack 0.2(2)
_refine_ls_extinction_method none
_refine_ls_goodness_of_fit_ref 1.086
_refine_ls_hydrogen_treatment constr
_refine_ls_matrix_type full
_refine_ls_number_parameters 113
_refine_ls_number_reflns 1199
_refine_ls_number_restraints 3
_refine_ls_restrained_S_all 1.118
_refine_ls_R_factor_all 0.1236
_refine_ls_R_factor_gt 0.0969
_refine_ls_shift/su_max 0.000
_refine_ls_shift/su_mean 0.000
_refine_ls_structure_factor_coef Fsqd
_refine_ls_weighting_details 'calc w=1/[\s^2^(Fo^2^)+(0.1204P)^2^+30.4298P] where P=(Fo^2^+2Fc^2^)/3'
_refine_ls_weighting_scheme calc
_refine_ls_wR_factor_gt 0.2144
_refine_ls_wR_factor_ref 0.2341
_reflns_number_gt 931
_reflns_number_total 1199
_reflns_threshold_expression >2sigma(I)
_cod_data_source_file cg201028e_si_002.cif
_cod_data_source_block Complex3
_cod_depositor_comments
;
The following automatic conversions were performed:

'_symmetry_cell_setting' value 'Cubic' changed to 'cubic' according
to /home/saulius/struct/CIF-dictionaries/cif_core.dic dictionary
named 'cif_core.dic' version 2.4.1 from 2010-06-29.

Automatic conversion script
Id: cif_fix_values 1715 2011-07-08 13:25:40Z adriana 
;
_cod_original_sg_symbol_H-M P4132
_cod_database_code 4501303

loop_
_symmetry_equiv_pos_as_xyz
'x, y, z'
'-x+1/2, -y, z+1/2'
'x+1/2, -y+1/2, -z'
'-x, y+1/2, -z+1/2'
'z, x, y'
'y, z, x'
'-z+1/2, -x, y+1/2'
'-y, z+1/2, -x+1/2'
'z+1/2, -x+1/2, -y'
'-y+1/2, -z, x+1/2'
'-z, x+1/2, -y+1/2'
'y+1/2, -z+1/2, -x'
'-y+3/4, -x+3/4, -z+3/4'
'y+3/4, x+1/4, -z+1/4'
'y+1/4, -x+1/4, z+3/4'
'-y+1/4, x+3/4, z+1/4'
'-x+3/4, -z+3/4, -y+3/4'
'-z+3/4, -y+3/4, -x+3/4'
'x+3/4, z+1/4, -y+1/4'
'-z+1/4, y+3/4, x+1/4'
'x+1/4, -z+1/4, y+3/4'
'z+3/4, y+1/4, -x+1/4'
'-x+1/4, z+3/4, y+1/4'
'z+1/4, -y+1/4, x+3/4'

loop_
_atom_site_label
_atom_site_type_symbol
_atom_site_fract_x
_atom_site_fract_y
_atom_site_fract_z
_atom_site_U_iso_or_equiv
_atom_site_adp_type
_atom_site_occupancy
_atom_site_symmetry_multiplicity
_atom_site_calc_flag
_atom_site_refinement_flags
I1 I 0.80232(17) 1.19768(17) 0.69768(17) 0.1165(16) Uani 1 3 d S
Cd2 Cd 0.1250 0.3750 0.6250 0.0451(9) Uani 1 6 d S
Cd1 Cd 0.78504(10) 1.1250 0.53504(10) 0.0762(10) Uani 1 2 d S
O1 O 0.2522(16) 0.4330(13) 0.5892(11) 0.083(7) Uani 1 1 d .
N1 N 0.7303(12) 1.0189(11) 0.5966(12) 0.079(6) Uani 1 1 d D
N2 N 0.6614(10) 0.9802(9) 0.5768(11) 0.055(4) Uani 1 1 d D
N3 N 0.4252(15) 0.6752(15) 0.6250 0.075(8) Uani 1 2 d S
C1 C 0.2430(13) 0.4930(13) 0.6250 0.071(10) Uani 1 2 d S
C2 C 0.29(3) 0.568(7) 0.653(7) 0.08(5) Uani 0.50 1 d P
H2 H 0.2796 0.5824 0.7064 0.271 Uiso 0.50 1 d PR
C3 C 0.3789(19) 0.5465(17) 0.671(2) 0.095(10) Uani 1 1 d .
H3A H 0.4129 0.5064 0.6453 0.114 Uiso 1 1 d R
H3B H 0.3628 0.5251 0.7226 0.114 Uiso 1 1 d R
C4 C 0.4433(19) 0.603(2) 0.670(2) 0.102(12) Uani 1 1 d .
H4A H 0.4904 0.5773 0.6468 0.122 Uiso 1 1 calc R
H4B H 0.4562 0.6173 0.7251 0.122 Uiso 1 1 calc R
C5 C 0.4816(13) 0.7316(13) 0.6250 0.058(7) Uani 1 2 d S
C6 C 0.484(2) 0.7940(15) 0.5688(16) 0.104(12) Uani 1 1 d .
H6 H 0.4414 0.7992 0.5322 0.121 Uiso 1 1 calc R
C7 C 0.5513(14) 0.8525(12) 0.5659(10) 0.063(6) Uani 1 1 d D
H7 H 0.5565 0.8879 0.5228 0.075 Uiso 1 1 calc R
C8 C 0.6035(11) 0.8535(11) 0.6250 0.057(8) Uani 1 2 d SD
C9 C 0.6664(14) 0.9164(14) 0.6250 0.106(3) Uani 1 2 d SD
O1W O 0.0467(6) 0.4533(6) 0.5467(6) 0.051(6) Uani 1 3 d S
H1W H 0.0709 0.4948 0.5356 0.076 Uiso 0.13 1 calc PR

loop_
_atom_site_aniso_label
_atom_site_aniso_U_11
_atom_site_aniso_U_22
_atom_site_aniso_U_33
_atom_site_aniso_U_23
_atom_site_aniso_U_13
_atom_site_aniso_U_12
I1 0.1165(16) 0.1165(16) 0.1165(16) 0.0060(15) -0.0060(15) -0.0060(15)
Cd2 0.0451(9) 0.0451(9) 0.0451(9) 0.0141(8) -0.0141(8) 0.0141(8)
Cd1 0.0679(11) 0.093(2) 0.0679(11) 0.0136(11) -0.0141(12) -0.0136(11)
O1 0.14(2) 0.063(12) 0.045(11) -0.007(9) -0.019(12) 0.021(13)
N1 0.110(17) 0.060(12) 0.067(12) 0.046(10) 0.009(11) 0.010(11)
N2 0.063(11) 0.045(9) 0.057(10) 0.028(8) -0.011(8) -0.008(8)
N3 0.091(13) 0.091(13) 0.044(15) 0.031(10) -0.031(10) 0.016(17)
C1 0.088(16) 0.088(16) 0.035(15) 0.002(14) -0.002(14) -0.001(19)
C2 0.10(14) 0.09(8) 0.04(8) 0.03(6) 0.01(3) 0.005(3)
C3 0.078(2) 0.074(15) 0.13(2) 0.083(16) 0.030(18) 0.014(14)
C4 0.065(17) 0.10(2) 0.15(3) 0.00(2) -0.031(18) 0.034(16)
C5 0.069(11) 0.069(11) 0.035(15) 0.016(10) -0.016(10) -0.004(16)
C6 0.18(3) 0.063(14) 0.069(16) 0.010(12) -0.062(19) 0.026(19)
C7 0.13(2) 0.048(12) 0.016(8) 0.012(8) -0.019(10) 0.011(12)
C8 0.048(9) 0.048(9) 0.08(2) 0.030(11) -0.030(11) -0.005(12)
C9 0.15(4) 0.075(4) 0.092(18) 0.027(14) -0.033(14) 0.07(5)
O1W 0.051(6) 0.051(6) 0.051(6) 0.021(5) -0.021(5) 0.021(5)

loop_
_atom_type_symbol
_atom_type_description
_atom_type_scat_dispersion_real
_atom_type_scat_dispersion_imag
_atom_type_scat_source
C C 0.0033 0.0016 'International Tables Vol C Tables 4.2.6.8 and 6.1.1.4'
H H 0.0000 0.0000 'International Tables Vol C Tables 4.2.6.8 and 6.1.1.4'
N N 0.0061 0.0033 'International Tables Vol C Tables 4.2.6.8 and 6.1.1.4'
O O 0.0106 0.0060 'International Tables Vol C Tables 4.2.6.8 and 6.1.1.4'
Cd Cd -0.8075 1.2024 'International Tables Vol C Tables 4.2.6.8 and 6.1.1.4'
I I -0.4742 1.8119 'International Tables Vol C Tables 4.2.6.8 and 6.1.1.4'

loop_
_geom_angle_atom_site_label_1
_geom_angle_atom_site_label_2
_geom_angle_atom_site_label_3
_geom_angle
_geom_angle_site_symmetry_1
_geom_angle_site_symmetry_3
Cd1 I1 Cd1 75.99(11) . 8_756
Cd1 I1 Cd1 75.99(11) . 7_674
Cd1 I1 Cd1 75.99(11) 8_756 7_674
O1W Cd2 O1W 180.0(4) . 14_456
O1W Cd2 O1 82.3(5) . 23_545
O1W Cd2 O1 97.7(5) 14_456 23_545
O1W Cd2 O1 97.7(5) . 9_456
O1W Cd2 O1 82.3(5) 14_456 9_456
O1 Cd2 O1 74.0(10) 23_545 9_456
O1W Cd2 O1 82.3(5) . 18
O1W Cd2 O1 97.7(5) 14_456 18
O1 Cd2 O1 118.2(2) 23_545 18
O1 Cd2 O1 49.7(10) 9_456 18
O1W Cd2 O1 97.7(5) . .
O1W Cd2 O1 82.3(5) 14_456 .
O1 Cd2 O1 167.5(10) 23_545 .
O1 Cd2 O1 118.2(2) 9_456 .
O1 Cd2 O1 74.0(10) 18 .
O1W Cd2 O1 97.7(5) . 10_565
O1W Cd2 O1 82.3(5) 14_456 10_565
O1 Cd2 O1 49.7(10) 23_545 10_565
O1 Cd2 O1 118.2(2) 9_456 10_565
O1 Cd2 O1 167.5(10) 18 10_565
O1 Cd2 O1 118.2(2) . 10_565
O1W Cd2 O1 82.3(5) . 14_456
O1W Cd2 O1 97.7(5) 14_456 14_456
O1 Cd2 O1 118.2(2) 23_545 14_456
O1 Cd2 O1 167.5(10) 9_456 14_456
O1 Cd2 O1 118.2(2) 18 14_456
O1 Cd2 O1 49.7(10) . 14_456
O1 Cd2 O1 74.0(9) 10_565 14_456
N1 Cd1 N1 175.9(10) . 24_574
N1 Cd1 O1 89.1(8) . 3_566
N1 Cd1 O1 94.2(7) 24_574 3_566
N1 Cd1 O1 94.2(7) . 20_655
N1 Cd1 O1 89.1(8) 24_574 20_655
O1 Cd1 O1 76.1(13) 3_566 20_655
N1 Cd1 I1 86.8(5) . .
N1 Cd1 I1 90.3(5) 24_574 .
O1 Cd1 I1 172.0(6) 3_566 .
O1 Cd1 I1 97.4(7) 20_655 .
N1 Cd1 I1 90.3(5) . 14_456
N1 Cd1 I1 86.8(5) 24_574 14_456
O1 Cd1 I1 97.4(7) 3_566 14_456
O1 Cd1 I1 172.0(6) 20_655 14_456
I1 Cd1 I1 89.39(14) . 14_456
C1 O1 Cd1 146.0(16) . 3_466
C1 O1 Cd2 96(2) . .
Cd1 O1 Cd2 105.0(9) 3_466 .
N1 N1 N2 110.9(9) 14_456 .
N1 N1 Cd1 121.2(5) 14_456 .
N2 N1 Cd1 127.5(12) . .
C9 N2 N1 100.4(17) . .
C5 N3 C4 116.2(18) . 14_456
C5 N3 C4 116.2(18) . .
C4 N3 C4 128(4) 14_456 .
O1 C1 O1 119(4) 14_456 .
O1 C1 C2 102(10) 14_456 .
O1 C1 C2 138(10) . .
O1 C1 C2 138(10) 14_456 14_456
O1 C1 C2 102(10) . 14_456
C3 C2 C1 113(10) . .
C1 C2 C3 107(10) . 14_456
C4 C3 C2 124(9) . .
C4 C3 C2 119(10) . 14_456
C4 C3 H3A 90.5 . .
C2 C3 H3A 128.9 . .
C4 C3 H3B 117.1 . .
C2 C3 H3B 90.4 . .
C2 C3 H3B 119.7 14_456 .
H3A C3 H3B 107.3 . .
C3 C4 N3 113(2) . .
C3 C4 H4A 108.9 . .
N3 C4 H4A 108.9 . .
C3 C4 H4B 108.9 . .
N3 C4 H4B 108.9 . .
H4A C4 H4B 107.7 . .
N3 C5 C6 122.8(19) . .
N3 C5 C6 122.8(19) . 14_456
C6 C5 C6 114(4) . 14_456
C5 C6 C7 122(2) . .
C5 C6 H6 119.2 . .
C7 C6 H6 119.2 . .
C8 C7 C6 119.0(19) . .
C8 C7 H7 120.5 . .
C6 C7 H7 120.5 . .
C7 C8 C7 123(3) . 14_456
C7 C8 C9 118.5(13) . .
C7 C8 C9 118.5(13) 14_456 .
N2 C9 N2 117(3) . 14_456
N2 C9 C8 121.3(14) . .
N2 C9 C8 121.3(14) 14_456 .
Cd2 O1W H1W 109.5 . .

loop_
_geom_bond_atom_site_label_1
_geom_bond_atom_site_label_2
_geom_bond_distance
_geom_bond_site_symmetry_2
I1 Cd1 2.973(4) .
I1 Cd1 2.973(4) 8_756
I1 Cd1 2.973(4) 7_674
Cd2 O1W 2.253(17) .
Cd2 O1W 2.253(17) 14_456
Cd2 O1 2.40(3) 23_545
Cd2 O1 2.40(3) 9_456
Cd2 O1 2.40(3) 18
Cd2 O1 2.40(3) .
Cd2 O1 2.40(3) 10_565
Cd2 O1 2.40(3) 14_456
Cd1 N1 2.231(17) .
Cd1 N1 2.231(17) 24_574
Cd1 O1 2.34(2) 3_566
Cd1 O1 2.34(2) 20_655
Cd1 I1 2.973(4) 14_456
O1 C1 1.17(2) .
O1 Cd1 2.34(2) 3_466
N1 N1 1.31(3) 14_456
N1 N2 1.353(18) .
N2 C9 1.33(2) .
N3 C5 1.33(4) .
N3 C4 1.45(4) 14_456
N3 C4 1.45(4) .
C1 O1 1.17(2) 14_456
C1 C2 1.6(4) .
C1 C2 1.6(4) 14_456
C2 C2 1.1(3) 14_456
C2 C3 1.5(5) .
C2 C3 1.59(9) 14_456
C3 C4 1.42(5) .
C3 C2 1.59(9) 14_456
C3 H3A 0.9699 .
C3 H3B 0.9701 .
C4 H4A 0.9700 .
C4 H4B 0.9700 .
C5 C6 1.40(3) .
C5 C6 1.40(3) 14_456
C6 C7 1.49(4) .
C6 H6 0.9300 .
C7 C8 1.311(17) .
C7 H7 0.9300 .
C8 C7 1.311(16) 14_456
C8 C9 1.48(2) .
C9 N2 1.33(2) 14_456
O1W H1W 0.8200 .

loop_
_geom_torsion_atom_site_label_1
_geom_torsion_atom_site_label_2
_geom_torsion_atom_site_label_3
_geom_torsion_atom_site_label_4
_geom_torsion
_geom_torsion_site_symmetry_1
_geom_torsion_site_symmetry_4
Cd1 I1 Cd1 N1 51.0(5) 8_756 .
Cd1 I1 Cd1 N1 129.7(5) 7_674 .
Cd1 I1 Cd1 N1 -126.1(5) 8_756 24_574
Cd1 I1 Cd1 N1 -47.4(5) 7_674 24_574
Cd1 I1 Cd1 O1 144.7(5) 8_756 20_655
Cd1 I1 Cd1 O1 -136.5(5) 7_674 20_655
Cd1 I1 Cd1 I1 -39.38(4) 8_756 14_456
Cd1 I1 Cd1 I1 39.38(4) 7_674 14_456
O1W Cd2 O1 C1 73.1(10) . .
O1W Cd2 O1 C1 -106.9(10) 14_456 .
O1 Cd2 O1 C1 176.1(4) 9_456 .
O1 Cd2 O1 C1 152.7(16) 18 .
O1 Cd2 O1 C1 -30.0(17) 10_565 .
O1 Cd2 O1 C1 0.000(2) 14_456 .
O1W Cd2 O1 Cd1 -79.7(7) . 3_466
O1W Cd2 O1 Cd1 100.3(7) 14_456 3_466
O1 Cd2 O1 Cd1 23.4(14) 9_456 3_466
O1 Cd2 O1 Cd1 0.0 18 3_466
O1 Cd2 O1 Cd1 177.3(2) 10_565 3_466
O1 Cd2 O1 Cd1 -152.7(16) 14_456 3_466
O1 Cd1 N1 N1 131(3) 3_566 14_456
O1 Cd1 N1 N1 -154(3) 20_655 14_456
I1 Cd1 N1 N1 -56(2) . 14_456
I1 Cd1 N1 N1 33(2) 14_456 14_456
O1 Cd1 N1 N2 -41(2) 3_566 .
O1 Cd1 N1 N2 34.7(19) 20_655 .
I1 Cd1 N1 N2 132.0(18) . .
I1 Cd1 N1 N2 -138.7(18) 14_456 .
N1 N1 N2 C9 -2(3) 14_456 .
Cd1 N1 N2 C9 170.6(13) . .
Cd1 O1 C1 O1 128(4) 3_466 14_456
Cd2 O1 C1 O1 0.000(3) . 14_456
Cd1 O1 C1 C2 -64(10) 3_466 .
Cd2 O1 C1 C2 169(9) . .
Cd1 O1 C1 C2 -44(9) 3_466 14_456
Cd2 O1 C1 C2 -172(8) . 14_456
O1 C1 C2 C3 137(9) 14_456 .
O1 C1 C2 C3 -33(9) . .
O1 C1 C2 C3 -106(19) 14_456 14_456
C2 C1 C2 C3 54(14) 14_456 14_456
C1 C2 C3 C4 158(6) . .
C3 C2 C3 C4 40(10) 14_456 .
C2 C3 C4 N3 -19(7) . .
C2 C3 C4 N3 28(14) 14_456 .
C5 N3 C4 C3 177(2) . .
C4 N3 C4 C3 -3(2) 14_456 .
C4 N3 C5 C6 -18(2) 14_456 .
C4 N3 C5 C6 162(2) . .
C4 N3 C5 C6 162(2) 14_456 14_456
C4 N3 C5 C6 -18(2) . 14_456
N3 C5 C6 C7 -174.8(16) . .
C6 C5 C6 C7 5.2(16) 14_456 .
C5 C6 C7 C8 -11(3) . .
C6 C7 C8 C7 5.2(16) . 14_456
C6 C7 C8 C9 -174.8(16) . .
N1 N2 C9 N2 0.7(10) . 14_456
N1 N2 C9 C8 -179.3(10) . .
C7 C8 C9 N2 13.8(16) . .
C7 C8 C9 N2 -166.2(16) 14_456 .
C7 C8 C9 N2 -166.2(16) . 14_456
C7 C8 C9 N2 13.8(16) 14_456 14_456
